data_4135159
loop_
_publ_author_name
'Rauch, Michael'
'Kar, Sayan'
'Kumar, Amit'
'Avram, Liat'
'Shimon, Linda J. W.'
'Milstein, David'

_publ_section_title
;
 Metal-Ligand Cooperation Facilitates Bond Activation and Catalytic
 Hydrogenation with Zinc Pincer Complexes.
;
_journal_name_full 'Journal of the American Chemical Society'
_journal_paper_doi 10.1021/jacs.0c05500
_journal_year 2020
_chemical_formula_moiety 'C29 H60 N2 P2 Si2 Zn'
_chemical_formula_sum 'C29 H60 N2 P2 Si2 Zn'
_chemical_formula_weight 620.28
_space_group_crystal_system monoclinic
_space_group_IT_number 14
_space_group_name_Hall '-P 2ybc'
_space_group_name_H-M_alt 'P 1 21/c 1'
_atom_sites_solution_hydrogens geom
_audit_creation_method SHELXL-2016/4
_cell_angle_alpha 90
_cell_angle_beta 92.9540(10)
_cell_angle_gamma 90
_cell_formula_units_Z 4
_cell_length_a 20.4697(3)
_cell_length_b 12.0184(2)
_cell_length_c 14.2193(2)
_cell_measurement_reflns_used 19262
_cell_measurement_temperature 100(2)
_cell_measurement_theta_max 79.3710
_cell_measurement_theta_min 4.2480
_cell_volume 3493.49(9)
_computing_cell_refinement 'CrysAlisPro 1.171.40.60a (Rigaku OD, 2019)'
_computing_data_collection 'CrysAlisPro 1.171.40.60a (Rigaku OD, 2019)'
_computing_data_reduction 'CrysAlisPro 1.171.40.60a (Rigaku OD, 2019)'
_computing_molecular_graphics 'Olex2 (Dolomanov 2016)'
_computing_publication_material 'SHELXL-2016/4 (Sheldrick, 2016)'
_computing_structure_refinement 'SHELXL-2016/4 (Sheldrick, 2016)'
_computing_structure_solution 'SHELXT 2014/5 (Sheldrick, 2014)'
_diffrn_ambient_temperature 100(2)
_diffrn_measured_fraction_theta_full 0.996
_diffrn_measured_fraction_theta_max 0.969
_diffrn_measurement_device_type 'XtaLAB AFC12 (RINC): Kappa dual home/near'
_diffrn_measurement_method '\w scans'
_diffrn_radiation_type CuK\a
_diffrn_radiation_wavelength 1.54184
_diffrn_reflns_av_R_equivalents 0.0462
_diffrn_reflns_av_unetI/netI 0.0365
_diffrn_reflns_Laue_measured_fraction_full 0.996
_diffrn_reflns_Laue_measured_fraction_max 0.969
_diffrn_reflns_limit_h_max 25
_diffrn_reflns_limit_h_min -26
_diffrn_reflns_limit_k_max 12
_diffrn_reflns_limit_k_min -15
_diffrn_reflns_limit_l_max 14
_diffrn_reflns_limit_l_min -17
_diffrn_reflns_number 29160
_diffrn_reflns_point_group_measured_fraction_full 0.996
_diffrn_reflns_point_group_measured_fraction_max 0.969
_diffrn_reflns_theta_full 67.684
_diffrn_reflns_theta_max 79.839
_diffrn_reflns_theta_min 4.267
_diffrn_source 'micro-focus sealed X-ray tube'
_exptl_absorpt_coefficient_mu 2.631
_exptl_absorpt_correction_T_max 1.00000
_exptl_absorpt_correction_T_min 0.59428
_exptl_absorpt_correction_type multi-scan
_exptl_absorpt_process_details
;
CrysAlisPro 1.171.40.60a (Rigaku Oxford Diffraction, 2019)
Empirical absorption correction using spherical harmonics,
 implemented in SCALE3 ABSPACK scaling algorithm.
;
_exptl_crystal_colour orange
_exptl_crystal_density_diffrn 1.179
_exptl_crystal_description chunk
_exptl_crystal_F_000 1344
_exptl_crystal_size_max 0.101
_exptl_crystal_size_mid 0.097
_exptl_crystal_size_min 0.085
_refine_diff_density_max 0.587
_refine_diff_density_min -0.821
_refine_diff_density_rms 0.076
_refine_ls_extinction_method none
_refine_ls_goodness_of_fit_ref 1.054
_refine_ls_hydrogen_treatment constr
_refine_ls_matrix_type full
_refine_ls_number_parameters 343
_refine_ls_number_reflns 7391
_refine_ls_number_restraints 0
_refine_ls_restrained_S_all 1.054
_refine_ls_R_factor_all 0.0435
_refine_ls_R_factor_gt 0.0419
_refine_ls_shift/su_max 0.002
_refine_ls_shift/su_mean 0.000
_refine_ls_structure_factor_coef Fsqd
_refine_ls_weighting_details 'w=1/[\s^2^(Fo^2^)+(0.0430P)^2^+6.0020P] where P=(Fo^2^+2Fc^2^)/3'
_refine_ls_weighting_scheme calc
_refine_ls_wR_factor_gt 0.1093
_refine_ls_wR_factor_ref 0.1103
_reflns_Friedel_coverage 0.000
_reflns_number_gt 7015
_reflns_number_total 7391
_reflns_threshold_expression 'I > 2\s(I)'
_cod_data_source_file ja0c05500_si_002.cif
_cod_data_source_block complex4
_cod_original_cell_volume 3493.48(9)
_cod_original_sg_symbol_H-M 'P 21/c'
_cod_database_code 4135159
_shelx_shelxl_version_number 2016/4
_shelx_space_group_comment
;
The symmetry employed for this shelxl refinement is uniquely defined
by the following loop, which should always be used as a source of
symmetry information in preference to the above space-group names.
They are only intended as comments.
;
_shelx_estimated_absorpt_t_min 0.777
_shelx_estimated_absorpt_t_max 0.807
_oxdiff_exptl_absorpt_empirical_full_min 0.699
_oxdiff_exptl_absorpt_empirical_full_max 2.650
_oxdiff_exptl_absorpt_empirical_details
;
Empirical correction (ABSPACK) includes:
- Absorption correction using spherical harmonics
- Frame scaling
;

loop_
_space_group_symop_operation_xyz
'x, y, z'
'-x, y+1/2, -z+1/2'
'-x, -y, -z'
'x, -y-1/2, z-1/2'

loop_
_atom_site_label
_atom_site_type_symbol
_atom_site_fract_x
_atom_site_fract_y
_atom_site_fract_z
_atom_site_U_iso_or_equiv
_atom_site_adp_type
_atom_site_occupancy
_atom_site_site_symmetry_order
_atom_site_calc_flag
_atom_site_refinement_flags_posn
_atom_site_refinement_flags_adp
_atom_site_refinement_flags_occupancy
_atom_site_disorder_assembly
_atom_site_disorder_group
ZN01 Zn 0.79227(2) 0.46632(2) 0.30553(2) 0.01336(9) Uani 1 1 d . . . . .
P1 P 0.88761(2) 0.41849(5) 0.23143(4) 0.01562(12) Uani 1 1 d . . . . .
P2 P 0.56874(3) 0.32783(5) 0.23940(4) 0.01708(12) Uani 1 1 d . . . . .
SI1 Si 0.75899(3) 0.52563(5) 0.50229(4) 0.01463(13) Uani 1 1 d . . . . .
SI2 Si 0.74700(3) 0.70692(5) 0.35291(4) 0.01563(13) Uani 1 1 d . . . . .
N1 N 0.76056(8) 0.31028(15) 0.27966(13) 0.0137(3) Uani 1 1 d . . . . .
N2 N 0.75730(9) 0.57109(15) 0.38779(13) 0.0152(3) Uani 1 1 d . . . . .
C00V C 0.63787(14) 0.2858(3) 0.08449(19) 0.0367(7) Uani 1 1 d . . . . .
H00A H 0.679232 0.299409 0.120455 0.055 Uiso 1 1 calc R U . . .
H00B H 0.644429 0.294860 0.017134 0.055 Uiso 1 1 calc R U . . .
H00C H 0.622922 0.209912 0.096505 0.055 Uiso 1 1 calc R U . . .
C1 C 0.87260(10) 0.27597(19) 0.24010(16) 0.0178(4) Uani 1 1 d . . . . .
H1 H 0.906070 0.224366 0.226894 0.021 Uiso 1 1 calc R U . . .
C2 C 0.81164(10) 0.23696(18) 0.26636(15) 0.0148(4) Uani 1 1 d . . . . .
C3 C 0.79936(11) 0.12081(19) 0.27862(16) 0.0185(4) Uani 1 1 d . . . . .
H3 H 0.833712 0.068748 0.271726 0.022 Uiso 1 1 calc R U . . .
C4 C 0.73909(11) 0.08411(19) 0.30002(16) 0.0191(4) Uani 1 1 d . . . . .
H4 H 0.731778 0.006855 0.308937 0.023 Uiso 1 1 calc R U . . .
C5 C 0.68730(11) 0.16032(19) 0.30906(16) 0.0191(4) Uani 1 1 d . . . . .
H5 H 0.644741 0.135127 0.322199 0.023 Uiso 1 1 calc R U . . .
C6 C 0.69986(10) 0.27149(19) 0.29843(15) 0.0152(4) Uani 1 1 d . . . . .
C7 C 0.64747(10) 0.35867(19) 0.30635(17) 0.0193(4) Uani 1 1 d . . . . .
H7A H 0.664521 0.430458 0.283839 0.023 Uiso 1 1 calc R U . . .
H7B H 0.638533 0.367885 0.373674 0.023 Uiso 1 1 calc R U . . .
C8 C 0.96786(11) 0.4500(2) 0.29596(17) 0.0205(5) Uani 1 1 d . . . . .
C9 C 0.96767(13) 0.3881(2) 0.39036(18) 0.0297(6) Uani 1 1 d . . . . .
H9A H 0.929607 0.411393 0.424543 0.045 Uiso 1 1 calc R U . . .
H9B H 1.007802 0.405654 0.427993 0.045 Uiso 1 1 calc R U . . .
H9C H 0.965462 0.307786 0.378820 0.045 Uiso 1 1 calc R U . . .
C10 C 1.02662(11) 0.4109(2) 0.2425(2) 0.0289(5) Uani 1 1 d . . . . .
H10A H 1.020953 0.332384 0.225376 0.043 Uiso 1 1 calc R U . . .
H10B H 1.066680 0.419747 0.282552 0.043 Uiso 1 1 calc R U . . .
H10C H 1.029857 0.455549 0.185223 0.043 Uiso 1 1 calc R U . . .
C11 C 0.97335(13) 0.5747(2) 0.3174(2) 0.0309(6) Uani 1 1 d . . . . .
H11A H 0.972499 0.616551 0.258168 0.046 Uiso 1 1 calc R U . . .
H11B H 1.014533 0.589467 0.353432 0.046 Uiso 1 1 calc R U . . .
H11C H 0.936537 0.597854 0.354212 0.046 Uiso 1 1 calc R U . . .
C12 C 0.88698(11) 0.4576(2) 0.10333(17) 0.0228(5) Uani 1 1 d . . . . .
C13 C 0.81434(12) 0.4511(3) 0.06989(19) 0.0301(6) Uani 1 1 d . . . . .
H13A H 0.797131 0.377274 0.084217 0.045 Uiso 1 1 calc R U . . .
H13B H 0.810048 0.463966 0.001791 0.045 Uiso 1 1 calc R U . . .
H13C H 0.789616 0.507956 0.102360 0.045 Uiso 1 1 calc R U . . .
C14 C 0.91163(14) 0.5766(2) 0.0888(2) 0.0327(6) Uani 1 1 d . . . . .
H14A H 0.888641 0.627683 0.129433 0.049 Uiso 1 1 calc R U . . .
H14B H 0.903270 0.598181 0.022803 0.049 Uiso 1 1 calc R U . . .
H14C H 0.958726 0.579953 0.104848 0.049 Uiso 1 1 calc R U . . .
C15 C 0.92478(13) 0.3747(3) 0.04566(19) 0.0322(6) Uani 1 1 d . . . . .
H15A H 0.971618 0.380748 0.062905 0.048 Uiso 1 1 calc R U . . .
H15B H 0.917171 0.391016 -0.021535 0.048 Uiso 1 1 calc R U . . .
H15C H 0.909831 0.298982 0.058570 0.048 Uiso 1 1 calc R U . . .
C16 C 0.58647(12) 0.3689(2) 0.11470(17) 0.0241(5) Uani 1 1 d . . . . .
C17 C 0.52473(14) 0.3499(3) 0.05176(19) 0.0330(6) Uani 1 1 d . . . . .
H17A H 0.507119 0.275741 0.063886 0.049 Uiso 1 1 calc R U . . .
H17B H 0.535448 0.355432 -0.014455 0.049 Uiso 1 1 calc R U . . .
H17C H 0.492010 0.406355 0.065474 0.049 Uiso 1 1 calc R U . . .
C18 C 0.6101(2) 0.4878(3) 0.0994(2) 0.0460(8) Uani 1 1 d . . . . .
H18A H 0.576710 0.540465 0.118424 0.069 Uiso 1 1 calc R U . . .
H18B H 0.618092 0.498829 0.032675 0.069 Uiso 1 1 calc R U . . .
H18C H 0.650800 0.500502 0.137345 0.069 Uiso 1 1 calc R U . . .
C19 C 0.51592(11) 0.4364(2) 0.29478(17) 0.0226(5) Uani 1 1 d . . . . .
C20 C 0.49988(13) 0.3855(3) 0.39038(19) 0.0327(6) Uani 1 1 d . . . . .
H20A H 0.477500 0.314118 0.379942 0.049 Uiso 1 1 calc R U . . .
H20B H 0.471436 0.436299 0.423380 0.049 Uiso 1 1 calc R U . . .
H20C H 0.540505 0.373619 0.428579 0.049 Uiso 1 1 calc R U . . .
C21 C 0.45134(13) 0.4496(3) 0.2369(2) 0.0378(7) Uani 1 1 d . . . . .
H21A H 0.458944 0.491175 0.179194 0.057 Uiso 1 1 calc R U . . .
H21B H 0.420040 0.490194 0.273970 0.057 Uiso 1 1 calc R U . . .
H21C H 0.433638 0.375992 0.220505 0.057 Uiso 1 1 calc R U . . .
C22 C 0.54652(14) 0.5513(2) 0.3136(2) 0.0353(6) Uani 1 1 d . . . . .
H22A H 0.588024 0.542754 0.350412 0.053 Uiso 1 1 calc R U . . .
H22B H 0.516588 0.597033 0.348913 0.053 Uiso 1 1 calc R U . . .
H22C H 0.554488 0.587639 0.253568 0.053 Uiso 1 1 calc R U . . .
C23 C 0.67724(11) 0.5317(2) 0.55524(16) 0.0203(5) Uani 1 1 d . . . . .
H23A H 0.662685 0.609278 0.558022 0.030 Uiso 1 1 calc R U . . .
H23B H 0.680723 0.500612 0.619014 0.030 Uiso 1 1 calc R U . . .
H23C H 0.645490 0.488450 0.516423 0.030 Uiso 1 1 calc R U . . .
C24 C 0.81838(11) 0.6089(2) 0.57838(17) 0.0237(5) Uani 1 1 d . . . . .
H24A H 0.862622 0.598876 0.556523 0.036 Uiso 1 1 calc R U . . .
H24B H 0.817080 0.583636 0.643776 0.036 Uiso 1 1 calc R U . . .
H24C H 0.806477 0.687855 0.574616 0.036 Uiso 1 1 calc R U . . .
C25 C 0.78629(11) 0.3766(2) 0.50961(16) 0.0213(5) Uani 1 1 d . . . . .
H25A H 0.752284 0.328749 0.480186 0.032 Uiso 1 1 calc R U . . .
H25B H 0.793990 0.355452 0.575812 0.032 Uiso 1 1 calc R U . . .
H25C H 0.826855 0.367820 0.476638 0.032 Uiso 1 1 calc R U . . .
C26 C 0.70982(13) 0.7145(2) 0.22975(17) 0.0255(5) Uani 1 1 d . . . . .
H26A H 0.736637 0.671621 0.187542 0.038 Uiso 1 1 calc R U . . .
H26B H 0.707906 0.792261 0.209145 0.038 Uiso 1 1 calc R U . . .
H26C H 0.665505 0.683449 0.228188 0.038 Uiso 1 1 calc R U . . .
C27 C 0.69160(13) 0.7857(2) 0.43016(19) 0.0267(5) Uani 1 1 d . . . . .
H27A H 0.648575 0.749750 0.428476 0.040 Uiso 1 1 calc R U . . .
H27B H 0.686908 0.862355 0.407420 0.040 Uiso 1 1 calc R U . . .
H27C H 0.710379 0.786004 0.494972 0.040 Uiso 1 1 calc R U . . .
C28 C 0.82712(12) 0.7832(2) 0.35225(19) 0.0252(5) Uani 1 1 d . . . . .
H28A H 0.850994 0.773578 0.413221 0.038 Uiso 1 1 calc R U . . .
H28B H 0.818908 0.862570 0.340974 0.038 Uiso 1 1 calc R U . . .
H28C H 0.853223 0.753330 0.302195 0.038 Uiso 1 1 calc R U . . .

loop_
_atom_site_aniso_label
_atom_site_aniso_U_11
_atom_site_aniso_U_22
_atom_site_aniso_U_33
_atom_site_aniso_U_23
_atom_site_aniso_U_13
_atom_site_aniso_U_12
ZN01 0.01292(14) 0.01242(15) 0.01516(15) -0.00071(10) 0.00460(10) 0.00085(10)
P1 0.0120(2) 0.0165(3) 0.0188(3) -0.0004(2) 0.00601(19) 0.00020(19)
P2 0.0130(2) 0.0174(3) 0.0209(3) 0.0004(2) 0.0018(2) -0.0009(2)
SI1 0.0142(3) 0.0164(3) 0.0136(3) 0.0000(2) 0.0039(2) 0.0004(2)
SI2 0.0174(3) 0.0125(3) 0.0174(3) 0.0007(2) 0.0044(2) 0.0006(2)
N1 0.0118(8) 0.0130(8) 0.0165(8) -0.0005(7) 0.0038(6) 0.0005(6)
N2 0.0157(8) 0.0146(9) 0.0158(9) -0.0007(7) 0.0051(7) 0.0002(7)
C00V 0.0325(14) 0.059(2) 0.0194(12) -0.0045(12) 0.0048(10) 0.0121(13)
C1 0.0139(9) 0.0165(10) 0.0237(11) -0.0027(8) 0.0067(8) 0.0032(8)
C2 0.0135(9) 0.0172(10) 0.0138(10) -0.0020(8) 0.0019(7) 0.0022(8)
C3 0.0186(10) 0.0164(11) 0.0206(11) -0.0008(8) 0.0019(8) 0.0042(8)
C4 0.0227(11) 0.0144(10) 0.0203(11) 0.0018(8) 0.0011(8) -0.0006(8)
C5 0.0160(10) 0.0182(11) 0.0233(11) -0.0011(9) 0.0035(8) -0.0038(8)
C6 0.0118(9) 0.0187(11) 0.0153(10) -0.0026(8) 0.0013(7) 0.0003(8)
C7 0.0132(9) 0.0183(11) 0.0262(11) -0.0052(9) 0.0008(8) 0.0014(8)
C8 0.0138(10) 0.0229(12) 0.0250(12) 0.0005(9) 0.0048(8) -0.0016(8)
C9 0.0243(12) 0.0393(15) 0.0254(13) 0.0059(11) 0.0002(9) -0.0056(11)
C10 0.0138(10) 0.0379(15) 0.0353(14) -0.0005(11) 0.0054(9) 0.0023(10)
C11 0.0236(12) 0.0252(13) 0.0437(16) -0.0061(11) -0.0008(11) -0.0053(10)
C12 0.0193(11) 0.0288(13) 0.0209(11) 0.0037(9) 0.0073(9) 0.0008(9)
C13 0.0240(12) 0.0422(16) 0.0243(13) 0.0022(11) 0.0032(10) 0.0036(11)
C14 0.0337(14) 0.0327(15) 0.0322(14) 0.0129(12) 0.0070(11) -0.0023(11)
C15 0.0291(13) 0.0444(16) 0.0242(13) -0.0038(11) 0.0126(10) 0.0043(12)
C16 0.0282(12) 0.0247(12) 0.0195(11) -0.0009(9) 0.0031(9) -0.0039(10)
C17 0.0349(14) 0.0381(15) 0.0255(13) 0.0010(11) -0.0026(11) 0.0075(12)
C18 0.074(2) 0.0371(17) 0.0281(15) 0.0021(13) 0.0152(15) -0.0228(16)
C19 0.0150(10) 0.0279(12) 0.0254(12) 0.0028(10) 0.0046(9) 0.0064(9)
C20 0.0208(11) 0.0502(17) 0.0278(13) 0.0055(12) 0.0087(10) 0.0091(11)
C21 0.0190(12) 0.058(2) 0.0361(15) 0.0057(14) 0.0032(11) 0.0160(12)
C22 0.0352(14) 0.0245(13) 0.0471(17) -0.0065(12) 0.0110(12) 0.0093(11)
C23 0.0197(10) 0.0236(12) 0.0180(11) -0.0012(9) 0.0062(8) -0.0008(9)
C24 0.0211(11) 0.0291(13) 0.0209(11) -0.0020(10) 0.0011(9) -0.0019(9)
C25 0.0240(11) 0.0219(12) 0.0183(11) 0.0044(9) 0.0050(8) 0.0048(9)
C26 0.0338(13) 0.0207(12) 0.0220(12) 0.0050(9) 0.0003(10) -0.0029(10)
C27 0.0331(13) 0.0188(12) 0.0294(13) 0.0008(10) 0.0121(10) 0.0086(10)
C28 0.0229(11) 0.0186(11) 0.0341(13) 0.0019(10) 0.0033(10) -0.0035(9)

loop_
_atom_type_symbol
_atom_type_description
_atom_type_scat_dispersion_real
_atom_type_scat_dispersion_imag
_atom_type_scat_source
C C 0.0181 0.0091 'International Tables Vol C Tables 4.2.6.8 and 6.1.1.4'
H H 0.0000 0.0000 'International Tables Vol C Tables 4.2.6.8 and 6.1.1.4'
N N 0.0311 0.0180 'International Tables Vol C Tables 4.2.6.8 and 6.1.1.4'
Si Si 0.2541 0.3302 'International Tables Vol C Tables 4.2.6.8 and 6.1.1.4'
P P 0.2955 0.4335 'International Tables Vol C Tables 4.2.6.8 and 6.1.1.4'
Zn Zn -1.5491 0.6778 'International Tables Vol C Tables 4.2.6.8 and 6.1.1.4'

loop_
_geom_angle_atom_site_label_1
_geom_angle_atom_site_label_2
_geom_angle_atom_site_label_3
_geom_angle
_geom_angle_site_symmetry_1
_geom_angle_site_symmetry_3
_geom_angle_publ_flag
N2 ZN01 N1 127.36(7) . . ?
N2 ZN01 P1 142.83(6) . . ?
N1 ZN01 P1 87.56(5) . . ?
N2 ZN01 SI1 31.85(6) . . ?
N1 ZN01 SI1 107.78(5) . . ?
P1 ZN01 SI1 135.57(2) . . ?
C1 P1 C8 108.43(11) . . ?
C1 P1 C12 108.72(11) . . ?
C8 P1 C12 112.64(11) . . ?
C1 P1 ZN01 93.18(7) . . ?
C8 P1 ZN01 117.37(8) . . ?
C12 P1 ZN01 114.27(8) . . ?
C7 P2 C19 98.49(10) . . ?
C7 P2 C16 102.93(11) . . ?
C19 P2 C16 110.56(11) . . ?
N2 SI1 C23 113.24(10) . . ?
N2 SI1 C24 110.99(10) . . ?
C23 SI1 C24 108.27(11) . . ?
N2 SI1 C25 110.35(10) . . ?
C23 SI1 C25 106.54(11) . . ?
C24 SI1 C25 107.17(11) . . ?
N2 SI1 ZN01 35.42(6) . . ?
C23 SI1 ZN01 129.45(8) . . ?
C24 SI1 ZN01 119.57(8) . . ?
C25 SI1 ZN01 75.15(7) . . ?
N2 SI2 C27 112.32(10) . . ?
N2 SI2 C26 110.72(10) . . ?
C27 SI2 C26 107.11(12) . . ?
N2 SI2 C28 111.80(10) . . ?
C27 SI2 C28 108.11(12) . . ?
C26 SI2 C28 106.49(12) . . ?
C6 N1 C2 120.60(18) . . ?
C6 N1 ZN01 124.77(14) . . ?
C2 N1 ZN01 112.24(14) . . ?
SI1 N2 SI2 124.99(11) . . ?
SI1 N2 ZN01 112.73(10) . . ?
SI2 N2 ZN01 120.07(10) . . ?
C16 C00V H00A 109.5 . . ?
C16 C00V H00B 109.5 . . ?
H00A C00V H00B 109.5 . . ?
C16 C00V H00C 109.5 . . ?
H00A C00V H00C 109.5 . . ?
H00B C00V H00C 109.5 . . ?
C2 C1 P1 120.62(16) . . ?
C2 C1 H1 119.7 . . ?
P1 C1 H1 119.7 . . ?
N1 C2 C1 120.7(2) . . ?
N1 C2 C3 117.69(19) . . ?
C1 C2 C3 121.55(19) . . ?
C4 C3 C2 120.7(2) . . ?
C4 C3 H3 119.6 . . ?
C2 C3 H3 119.6 . . ?
C3 C4 C5 120.3(2) . . ?
C3 C4 H4 119.9 . . ?
C5 C4 H4 119.9 . . ?
C6 C5 C4 118.5(2) . . ?
C6 C5 H5 120.8 . . ?
C4 C5 H5 120.8 . . ?
N1 C6 C5 122.1(2) . . ?
N1 C6 C7 115.78(19) . . ?
C5 C6 C7 122.09(19) . . ?
C6 C7 P2 115.01(15) . . ?
C6 C7 H7A 108.5 . . ?
P2 C7 H7A 108.5 . . ?
C6 C7 H7B 108.5 . . ?
P2 C7 H7B 108.5 . . ?
H7A C7 H7B 107.5 . . ?
C10 C8 C11 110.4(2) . . ?
C10 C8 C9 108.9(2) . . ?
C11 C8 C9 107.7(2) . . ?
C10 C8 P1 112.66(17) . . ?
C11 C8 P1 110.35(17) . . ?
C9 C8 P1 106.72(16) . . ?
C8 C9 H9A 109.5 . . ?
C8 C9 H9B 109.5 . . ?
H9A C9 H9B 109.5 . . ?
C8 C9 H9C 109.5 . . ?
H9A C9 H9C 109.5 . . ?
H9B C9 H9C 109.5 . . ?
C8 C10 H10A 109.5 . . ?
C8 C10 H10B 109.5 . . ?
H10A C10 H10B 109.5 . . ?
C8 C10 H10C 109.5 . . ?
H10A C10 H10C 109.5 . . ?
H10B C10 H10C 109.5 . . ?
C8 C11 H11A 109.5 . . ?
C8 C11 H11B 109.5 . . ?
H11A C11 H11B 109.5 . . ?
C8 C11 H11C 109.5 . . ?
H11A C11 H11C 109.5 . . ?
H11B C11 H11C 109.5 . . ?
C15 C12 C14 110.9(2) . . ?
C15 C12 C13 108.0(2) . . ?
C14 C12 C13 108.9(2) . . ?
C15 C12 P1 112.27(18) . . ?
C14 C12 P1 112.18(18) . . ?
C13 C12 P1 104.18(16) . . ?
C12 C13 H13A 109.5 . . ?
C12 C13 H13B 109.5 . . ?
H13A C13 H13B 109.5 . . ?
C12 C13 H13C 109.5 . . ?
H13A C13 H13C 109.5 . . ?
H13B C13 H13C 109.5 . . ?
C12 C14 H14A 109.5 . . ?
C12 C14 H14B 109.5 . . ?
H14A C14 H14B 109.5 . . ?
C12 C14 H14C 109.5 . . ?
H14A C14 H14C 109.5 . . ?
H14B C14 H14C 109.5 . . ?
C12 C15 H15A 109.5 . . ?
C12 C15 H15B 109.5 . . ?
H15A C15 H15B 109.5 . . ?
C12 C15 H15C 109.5 . . ?
H15A C15 H15C 109.5 . . ?
H15B C15 H15C 109.5 . . ?
C17 C16 C00V 107.4(2) . . ?
C17 C16 C18 108.4(2) . . ?
C00V C16 C18 110.1(2) . . ?
C17 C16 P2 108.49(17) . . ?
C00V C16 P2 105.14(18) . . ?
C18 C16 P2 117.01(18) . . ?
C16 C17 H17A 109.5 . . ?
C16 C17 H17B 109.5 . . ?
H17A C17 H17B 109.5 . . ?
C16 C17 H17C 109.5 . . ?
H17A C17 H17C 109.5 . . ?
H17B C17 H17C 109.5 . . ?
C16 C18 H18A 109.5 . . ?
C16 C18 H18B 109.5 . . ?
H18A C18 H18B 109.5 . . ?
C16 C18 H18C 109.5 . . ?
H18A C18 H18C 109.5 . . ?
H18B C18 H18C 109.5 . . ?
C21 C19 C22 109.5(2) . . ?
C21 C19 C20 107.4(2) . . ?
C22 C19 C20 107.9(2) . . ?
C21 C19 P2 110.14(19) . . ?
C22 C19 P2 117.17(16) . . ?
C20 C19 P2 104.19(17) . . ?
C19 C20 H20A 109.5 . . ?
C19 C20 H20B 109.5 . . ?
H20A C20 H20B 109.5 . . ?
C19 C20 H20C 109.5 . . ?
H20A C20 H20C 109.5 . . ?
H20B C20 H20C 109.5 . . ?
C19 C21 H21A 109.5 . . ?
C19 C21 H21B 109.5 . . ?
H21A C21 H21B 109.5 . . ?
C19 C21 H21C 109.5 . . ?
H21A C21 H21C 109.5 . . ?
H21B C21 H21C 109.5 . . ?
C19 C22 H22A 109.5 . . ?
C19 C22 H22B 109.5 . . ?
H22A C22 H22B 109.5 . . ?
C19 C22 H22C 109.5 . . ?
H22A C22 H22C 109.5 . . ?
H22B C22 H22C 109.5 . . ?
SI1 C23 H23A 109.5 . . ?
SI1 C23 H23B 109.5 . . ?
H23A C23 H23B 109.5 . . ?
SI1 C23 H23C 109.5 . . ?
H23A C23 H23C 109.5 . . ?
H23B C23 H23C 109.5 . . ?
SI1 C24 H24A 109.5 . . ?
SI1 C24 H24B 109.5 . . ?
H24A C24 H24B 109.5 . . ?
SI1 C24 H24C 109.5 . . ?
H24A C24 H24C 109.5 . . ?
H24B C24 H24C 109.5 . . ?
SI1 C25 H25A 109.5 . . ?
SI1 C25 H25B 109.5 . . ?
H25A C25 H25B 109.5 . . ?
SI1 C25 H25C 109.5 . . ?
H25A C25 H25C 109.5 . . ?
H25B C25 H25C 109.5 . . ?
SI2 C26 H26A 109.5 . . ?
SI2 C26 H26B 109.5 . . ?
H26A C26 H26B 109.5 . . ?
SI2 C26 H26C 109.5 . . ?
H26A C26 H26C 109.5 . . ?
H26B C26 H26C 109.5 . . ?
SI2 C27 H27A 109.5 . . ?
SI2 C27 H27B 109.5 . . ?
H27A C27 H27B 109.5 . . ?
SI2 C27 H27C 109.5 . . ?
H27A C27 H27C 109.5 . . ?
H27B C27 H27C 109.5 . . ?
SI2 C28 H28A 109.5 . . ?
SI2 C28 H28B 109.5 . . ?
H28A C28 H28B 109.5 . . ?
SI2 C28 H28C 109.5 . . ?
H28A C28 H28C 109.5 . . ?
H28B C28 H28C 109.5 . . ?

loop_
_geom_bond_atom_site_label_1
_geom_bond_atom_site_label_2
_geom_bond_distance
_geom_bond_site_symmetry_2
_geom_bond_publ_flag
ZN01 N2 1.8849(18) . ?
ZN01 N1 2.0122(18) . ?
ZN01 P1 2.3369(6) . ?
ZN01 SI1 2.9994(6) . ?
P1 C1 1.746(2) . ?
P1 C8 1.879(2) . ?
P1 C12 1.880(2) . ?
P2 C7 1.866(2) . ?
P2 C19 1.892(2) . ?
P2 C16 1.893(2) . ?
SI1 N2 1.7159(19) . ?
SI1 C23 1.872(2) . ?
SI1 C24 1.875(2) . ?
SI1 C25 1.877(2) . ?
SI2 N2 1.7159(19) . ?
SI2 C27 1.875(2) . ?
SI2 C26 1.875(3) . ?
SI2 C28 1.879(2) . ?
N1 C6 1.366(3) . ?
N1 C2 1.388(3) . ?
C00V C16 1.528(4) . ?
C00V H00A 0.9800 . ?
C00V H00B 0.9800 . ?
C00V H00C 0.9800 . ?
C1 C2 1.402(3) . ?
C1 H1 0.9500 . ?
C2 C3 1.431(3) . ?
C3 C4 1.360(3) . ?
C3 H3 0.9500 . ?
C4 C5 1.412(3) . ?
C4 H4 0.9500 . ?
C5 C6 1.370(3) . ?
C5 H5 0.9500 . ?
C6 C7 1.508(3) . ?
C7 H7A 0.9900 . ?
C7 H7B 0.9900 . ?
C8 C10 1.530(3) . ?
C8 C11 1.532(3) . ?
C8 C9 1.535(3) . ?
C9 H9A 0.9800 . ?
C9 H9B 0.9800 . ?
C9 H9C 0.9800 . ?
C10 H10A 0.9800 . ?
C10 H10B 0.9800 . ?
C10 H10C 0.9800 . ?
C11 H11A 0.9800 . ?
C11 H11B 0.9800 . ?
C11 H11C 0.9800 . ?
C12 C15 1.526(3) . ?
C12 C14 1.535(4) . ?
C12 C13 1.539(3) . ?
C13 H13A 0.9800 . ?
C13 H13B 0.9800 . ?
C13 H13C 0.9800 . ?
C14 H14A 0.9800 . ?
C14 H14B 0.9800 . ?
C14 H14C 0.9800 . ?
C15 H15A 0.9800 . ?
C15 H15B 0.9800 . ?
C15 H15C 0.9800 . ?
C16 C17 1.528(4) . ?
C16 C18 1.529(4) . ?
C17 H17A 0.9800 . ?
C17 H17B 0.9800 . ?
C17 H17C 0.9800 . ?
C18 H18A 0.9800 . ?
C18 H18B 0.9800 . ?
C18 H18C 0.9800 . ?
C19 C21 1.529(3) . ?
C19 C22 1.534(4) . ?
C19 C20 1.542(3) . ?
C20 H20A 0.9800 . ?
C20 H20B 0.9800 . ?
C20 H20C 0.9800 . ?
C21 H21A 0.9800 . ?
C21 H21B 0.9800 . ?
C21 H21C 0.9800 . ?
C22 H22A 0.9800 . ?
C22 H22B 0.9800 . ?
C22 H22C 0.9800 . ?
C23 H23A 0.9800 . ?
C23 H23B 0.9800 . ?
C23 H23C 0.9800 . ?
C24 H24A 0.9800 . ?
C24 H24B 0.9800 . ?
C24 H24C 0.9800 . ?
C25 H25A 0.9800 . ?
C25 H25B 0.9800 . ?
C25 H25C 0.9800 . ?
C26 H26A 0.9800 . ?
C26 H26B 0.9800 . ?
C26 H26C 0.9800 . ?
C27 H27A 0.9800 . ?
C27 H27B 0.9800 . ?
C27 H27C 0.9800 . ?
C28 H28A 0.9800 . ?
C28 H28B 0.9800 . ?
C28 H28C 0.9800 . ?

loop_
_geom_torsion_atom_site_label_1
_geom_torsion_atom_site_label_2
_geom_torsion_atom_site_label_3
_geom_torsion_atom_site_label_4
_geom_torsion
_geom_torsion_site_symmetry_1
_geom_torsion_site_symmetry_2
_geom_torsion_site_symmetry_3
_geom_torsion_site_symmetry_4
_geom_torsion_publ_flag
C23 SI1 N2 SI2 70.91(15) . . . . ?
C24 SI1 N2 SI2 -51.11(16) . . . . ?
C25 SI1 N2 SI2 -169.76(12) . . . . ?
ZN01 SI1 N2 SI2 -163.0(2) . . . . ?
C23 SI1 N2 ZN01 -126.11(11) . . . . ?
C24 SI1 N2 ZN01 111.88(12) . . . . ?
C25 SI1 N2 ZN01 -6.78(14) . . . . ?
C27 SI2 N2 SI1 -33.83(17) . . . . ?
C26 SI2 N2 SI1 -153.52(13) . . . . ?
C28 SI2 N2 SI1 87.91(15) . . . . ?
C27 SI2 N2 ZN01 164.34(12) . . . . ?
C26 SI2 N2 ZN01 44.66(15) . . . . ?
C28 SI2 N2 ZN01 -73.92(14) . . . . ?
N1 ZN01 N2 SI1 59.94(13) . . . . ?
P1 ZN01 N2 SI1 -96.71(11) . . . . ?
N1 ZN01 N2 SI2 -136.15(10) . . . . ?
P1 ZN01 N2 SI2 67.21(15) . . . . ?
SI1 ZN01 N2 SI2 163.92(19) . . . . ?
C8 P1 C1 C2 131.83(19) . . . . ?
C12 P1 C1 C2 -105.39(19) . . . . ?
ZN01 P1 C1 C2 11.58(19) . . . . ?
C6 N1 C2 C1 175.1(2) . . . . ?
ZN01 N1 C2 C1 -21.6(2) . . . . ?
C6 N1 C2 C3 -3.7(3) . . . . ?
ZN01 N1 C2 C3 159.62(16) . . . . ?
P1 C1 C2 N1 4.5(3) . . . . ?
P1 C1 C2 C3 -176.73(17) . . . . ?
N1 C2 C3 C4 1.8(3) . . . . ?
C1 C2 C3 C4 -177.1(2) . . . . ?
C2 C3 C4 C5 1.0(3) . . . . ?
C3 C4 C5 C6 -1.8(3) . . . . ?
C2 N1 C6 C5 2.9(3) . . . . ?
ZN01 N1 C6 C5 -158.17(17) . . . . ?
C2 N1 C6 C7 -176.83(19) . . . . ?
ZN01 N1 C6 C7 22.1(3) . . . . ?
C4 C5 C6 N1 -0.1(3) . . . . ?
C4 C5 C6 C7 179.7(2) . . . . ?
N1 C6 C7 P2 132.80(17) . . . . ?
C5 C6 C7 P2 -47.0(3) . . . . ?
C19 P2 C7 C6 166.61(17) . . . . ?
C16 P2 C7 C6 -79.90(19) . . . . ?
C1 P1 C8 C10 73.9(2) . . . . ?
C12 P1 C8 C10 -46.5(2) . . . . ?
ZN01 P1 C8 C10 177.70(15) . . . . ?
C1 P1 C8 C11 -162.24(17) . . . . ?
C12 P1 C8 C11 77.4(2) . . . . ?
ZN01 P1 C8 C11 -58.45(19) . . . . ?
C1 P1 C8 C9 -45.51(19) . . . . ?
C12 P1 C8 C9 -165.88(17) . . . . ?
ZN01 P1 C8 C9 58.28(19) . . . . ?
C1 P1 C12 C15 -44.2(2) . . . . ?
C8 P1 C12 C15 76.0(2) . . . . ?
ZN01 P1 C12 C15 -146.73(16) . . . . ?
C1 P1 C12 C14 -169.89(17) . . . . ?
C8 P1 C12 C14 -49.7(2) . . . . ?
ZN01 P1 C12 C14 87.58(18) . . . . ?
C1 P1 C12 C13 72.44(19) . . . . ?
C8 P1 C12 C13 -167.35(17) . . . . ?
ZN01 P1 C12 C13 -30.09(19) . . . . ?
C7 P2 C16 C17 -178.82(18) . . . . ?
C19 P2 C16 C17 -74.5(2) . . . . ?
C7 P2 C16 C00V 66.55(19) . . . . ?
C19 P2 C16 C00V 170.90(18) . . . . ?
C7 P2 C16 C18 -55.9(2) . . . . ?
C19 P2 C16 C18 48.4(3) . . . . ?
C7 P2 C19 C21 166.54(19) . . . . ?
C16 P2 C19 C21 59.2(2) . . . . ?
C7 P2 C19 C22 40.5(2) . . . . ?
C16 P2 C19 C22 -66.8(2) . . . . ?
C7 P2 C19 C20 -78.60(18) . . . . ?
C16 P2 C19 C20 174.08(17) . . . . ?
